data_2216426
loop_
_publ_author_name
'Jichun Cui'
'Handong Yin'
'Yanling Qiao'

_publ_section_title '[4-Chloro-<i>N</i>'-(3-methoxy-2-oxidobenzylidene)benzohydrazidato]diphenyltin(IV)'
_journal_coeditor_code DN2284
_journal_issue 12
_journal_name_full 'Acta Crystallographica Section E'
_journal_page_first m3189
_journal_page_last m3189
_journal_paper_doi 10.1107/S1600536807062307
_journal_volume 63
_journal_year 2007
_chemical_formula_iupac '[Sn (C6 H5)2 (C15 H11 Cl N2 O3)]'
_chemical_formula_moiety 'C27 H21 Cl N2 O3 Sn'
_chemical_formula_sum 'C27 H21 Cl N2 O3 Sn'
_chemical_formula_weight 575.60
_chemical_name_systematic
;
[4-Chloro-N'-(3-methoxy-2-oxidobenzylidene)benzohydrazidato]diphenyltin(IV)
;
_space_group_IT_number 14
_symmetry_cell_setting monoclinic
_symmetry_space_group_name_Hall '-P 2ybc'
_symmetry_space_group_name_H-M 'P 1 21/c 1'
_atom_sites_solution_hydrogens geom
_atom_sites_solution_primary direct
_atom_sites_solution_secondary difmap
_audit_creation_method SHELXL-97
_cell_angle_alpha 90.00
_cell_angle_beta 103.238(2)
_cell_angle_gamma 90.00
_cell_formula_units_Z 8
_cell_length_a 19.178(2)
_cell_length_b 27.968(3)
_cell_length_c 9.4230(13)
_cell_measurement_reflns_used 4610
_cell_measurement_temperature 298(2)
_cell_measurement_theta_max 27.326
_cell_measurement_theta_min 2.3
_cell_volume 4919.9(10)
_computing_cell_refinement 'SAINT (Bruker, 1999)'
_computing_data_collection 'SMART (Bruker, 1999)'
_computing_data_reduction SAINT
_computing_molecular_graphics 'ORTEPIII (Burnett & Johnson, 1996); ORTEP-3 for Windows (Farrugia, 1997)'
_computing_publication_material SHELXL97
_computing_structure_refinement 'SHELXL97 (Sheldrick, 1997)'
_computing_structure_solution 'SHELXS97 (Sheldrick, 1997)'
_diffrn_ambient_temperature 298(2)
_diffrn_measured_fraction_theta_full 0.998
_diffrn_measured_fraction_theta_max 0.998
_diffrn_measurement_device_type 'CCD area-detector'
_diffrn_measurement_method '\f and \w scans'
_diffrn_radiation_monochromator graphite
_diffrn_radiation_source 'fine-focus sealed tube'
_diffrn_radiation_type MoK\a
_diffrn_radiation_wavelength 0.71073
_diffrn_reflns_av_R_equivalents 0.0454
_diffrn_reflns_av_sigmaI/netI 0.0749
_diffrn_reflns_limit_h_max 22
_diffrn_reflns_limit_h_min -22
_diffrn_reflns_limit_k_max 33
_diffrn_reflns_limit_k_min -25
_diffrn_reflns_limit_l_max 11
_diffrn_reflns_limit_l_min -10
_diffrn_reflns_number 20342
_diffrn_reflns_theta_full 25.01
_diffrn_reflns_theta_max 25.01
_diffrn_reflns_theta_min 1.31
_exptl_absorpt_coefficient_mu 1.179
_exptl_absorpt_correction_T_max 0.8715
_exptl_absorpt_correction_T_min 0.6696
_exptl_absorpt_correction_type multi-scan
_exptl_absorpt_process_details '(SADABS; Sheldrick, 1996)'
_exptl_crystal_colour orange
_exptl_crystal_density_diffrn 1.554
_exptl_crystal_density_method 'not measured'
_exptl_crystal_description block
_exptl_crystal_F_000 2304
_exptl_crystal_size_max 0.37
_exptl_crystal_size_mid 0.17
_exptl_crystal_size_min 0.12
_refine_diff_density_max 0.536
_refine_diff_density_min -0.757
_refine_ls_extinction_method none
_refine_ls_goodness_of_fit_ref 1.012
_refine_ls_hydrogen_treatment constr
_refine_ls_matrix_type full
_refine_ls_number_parameters 615
_refine_ls_number_reflns 8658
_refine_ls_number_restraints 0
_refine_ls_restrained_S_all 1.012
_refine_ls_R_factor_all 0.0929
_refine_ls_R_factor_gt 0.0445
_refine_ls_shift/su_max 0.002
_refine_ls_shift/su_mean 0.000
_refine_ls_structure_factor_coef Fsqd
_refine_ls_weighting_details 'calc w=1/[\s^2^(Fo^2^)+(0.0253P)^2^+2.1263P] where P=(Fo^2^+2Fc^2^)/3'
_refine_ls_weighting_scheme calc
_refine_ls_wR_factor_gt 0.0739
_refine_ls_wR_factor_ref 0.0869
_reflns_number_gt 5197
_reflns_number_total 8658
_reflns_threshold_expression I>2\s(I)
_cod_data_source_file dn2284.cif
_cod_data_source_block I
_cod_depositor_comments
;
The following automatic conversions were performed:
'_symmetry_cell_setting' value 'Monoclinic' changed to 'monoclinic'
according to '/home/saulius/struct/CIF-dictionaries/cif_core.dic'
dictionary named 'cif_core.dic' version 2.4.1 from 2010-06-29.

Automatic conversion script
Id: cif_fix_enum 1527 2010-12-29 10:47:43Z saulius 

The following automatic conversions were performed:

'_symmetry_cell_setting' value 'Monoclinic' changed to 'monoclinic'
according to /home/saulius/struct/CIF-dictionaries/cif_core.dic
dictionary named 'cif_core.dic' version 2.4.1 from 2010-06-29.

Automatic conversion script
Id: cif_fix_values 1715 2011-07-08 13:25:40Z adriana 
;
_cod_original_cell_volume 4920.1(10)
_cod_original_sg_symbol_H-M 'P 21/c'
_cod_database_code 2216426
_cod_database_fobs_code 2216426

loop_
_symmetry_equiv_pos_as_xyz
'x, y, z'
'-x, y+1/2, -z+1/2'
'-x, -y, -z'
'x, -y-1/2, z-1/2'

loop_
_atom_site_type_symbol
_atom_site_label
_atom_site_fract_x
_atom_site_fract_y
_atom_site_fract_z
_atom_site_U_iso_or_equiv
_atom_site_adp_type
_atom_site_calc_flag
_atom_site_refinement_flags
_atom_site_occupancy
Sn Sn1 0.144802(18) 0.519068(13) 0.41711(4) 0.04606(12) Uani d . 1
Sn Sn2 0.501802(19) 0.854204(13) 0.48215(4) 0.05022(13) Uani d . 1
Cl Cl1 0.12874(10) 0.25504(6) 0.9118(2) 0.1020(6) Uani d . 1
Cl Cl2 0.14114(9) 0.77336(6) 0.8586(2) 0.0956(6) Uani d . 1
N N1 0.0499(2) 0.47593(15) 0.3566(5) 0.0479(11) Uani d . 1
N N2 0.0496(2) 0.43350(15) 0.4343(5) 0.0559(12) Uani d . 1
N N3 0.4951(2) 0.78151(15) 0.5491(5) 0.0497(12) Uani d . 1
N N4 0.4407(2) 0.77048(15) 0.6197(5) 0.0547(12) Uani d . 1
O O1 0.15977(18) 0.45977(12) 0.5633(4) 0.0584(10) Uani d . 1
O O2 0.09344(17) 0.56387(12) 0.2515(4) 0.0527(10) Uani d . 1
O O3 0.05732(19) 0.63653(14) 0.0770(4) 0.0699(12) Uani d . 1
O O4 0.40729(17) 0.84888(13) 0.5635(4) 0.0620(11) Uani d . 1
O O5 0.59883(17) 0.83215(13) 0.4450(4) 0.0575(10) Uani d . 1
O O6 0.7019(2) 0.82949(16) 0.3078(5) 0.0771(12) Uani d . 1
C C1 0.1073(3) 0.4291(2) 0.5375(6) 0.0484(14) Uani d . 1
C C2 0.1135(3) 0.3856(2) 0.6272(6) 0.0508(14) Uani d . 1
C C3 0.0614(3) 0.3497(2) 0.5990(7) 0.0724(18) Uani d . 1
H H3 0.0224 0.3526 0.5201 0.087 Uiso calc R 1
C C4 0.0673(4) 0.3101(2) 0.6865(8) 0.0750(19) Uani d . 1
H H4 0.0325 0.2864 0.6663 0.090 Uiso calc R 1
C C5 0.1236(4) 0.3053(2) 0.8025(8) 0.0665(18) Uani d . 1
C C6 0.1762(3) 0.3391(2) 0.8317(7) 0.0737(19) Uani d . 1
H H6 0.2155 0.3351 0.9095 0.088 Uiso calc R 1
C C7 0.1706(3) 0.3793(2) 0.7444(7) 0.0630(16) Uani d . 1
H H7 0.2061 0.4026 0.7654 0.076 Uiso calc R 1
C C8 -0.0062(3) 0.48431(19) 0.2528(6) 0.0520(14) Uani d . 1
H H8 -0.0416 0.4609 0.2375 0.062 Uiso calc R 1
C C9 -0.0202(3) 0.52482(19) 0.1600(5) 0.0439(13) Uani d . 1
C C10 0.0286(3) 0.56267(19) 0.1631(6) 0.0472(14) Uani d . 1
C C11 0.0074(3) 0.6005(2) 0.0660(6) 0.0484(14) Uani d . 1
C C12 -0.0584(3) 0.6004(2) -0.0299(6) 0.0636(17) Uani d . 1
H H12 -0.0715 0.6258 -0.0941 0.076 Uiso calc R 1
C C13 -0.1056(3) 0.5626(2) -0.0319(7) 0.0667(17) Uani d . 1
H H13 -0.1501 0.5628 -0.0969 0.080 Uiso calc R 1
C C14 -0.0870(3) 0.5258(2) 0.0593(6) 0.0562(15) Uani d . 1
H H14 -0.1187 0.5004 0.0563 0.067 Uiso calc R 1
C C15 0.0361(3) 0.6782(2) -0.0083(7) 0.089(2) Uani d . 1
H H15A 0.0290 0.6703 -0.1098 0.133 Uiso calc R 1
H H15B 0.0728 0.7021 0.0168 0.133 Uiso calc R 1
H H15C -0.0078 0.6903 0.0105 0.133 Uiso calc R 1
C C16 0.1542(2) 0.57022(19) 0.5832(6) 0.0425(13) Uani d . 1
C C17 0.1312(3) 0.6159(2) 0.5540(6) 0.0654(17) Uani d . 1
H H17 0.1108 0.6247 0.4584 0.078 Uiso calc R 1
C C18 0.1376(4) 0.6494(2) 0.6643(8) 0.084(2) Uani d . 1
H H18 0.1214 0.6805 0.6423 0.101 Uiso calc R 1
C C19 0.1677(4) 0.6372(2) 0.8048(7) 0.0751(19) Uani d . 1
H H19 0.1721 0.6597 0.8789 0.090 Uiso calc R 1
C C20 0.1911(3) 0.5918(3) 0.8352(7) 0.080(2) Uani d . 1
H H20 0.2110 0.5830 0.9312 0.096 Uiso calc R 1
C C21 0.1858(3) 0.5588(2) 0.7265(7) 0.0636(17) Uani d . 1
H H21 0.2037 0.5282 0.7491 0.076 Uiso calc R 1
C C22 0.2308(3) 0.5003(2) 0.3235(6) 0.0464(13) Uani d . 1
C C23 0.2741(3) 0.4618(2) 0.3749(7) 0.0796(19) Uani d . 1
H H23 0.2664 0.4440 0.4534 0.096 Uiso calc R 1
C C24 0.3291(4) 0.4496(3) 0.3086(10) 0.112(3) Uani d . 1
H H24 0.3578 0.4233 0.3425 0.134 Uiso calc R 1
C C25 0.3419(4) 0.4752(3) 0.1961(9) 0.100(3) Uani d . 1
H H25 0.3793 0.4666 0.1533 0.120 Uiso calc R 1
C C26 0.3006(4) 0.5131(3) 0.1460(8) 0.090(2) Uani d . 1
H H26 0.3095 0.5309 0.0688 0.108 Uiso calc R 1
C C27 0.2453(3) 0.5254(2) 0.2085(7) 0.0681(17) Uani d . 1
H H27 0.2167 0.5516 0.1720 0.082 Uiso calc R 1
C C28 0.3999(3) 0.8073(2) 0.6217(6) 0.0497(14) Uani d . 1
C C29 0.3380(3) 0.80035(18) 0.6884(6) 0.0450(13) Uani d . 1
C C30 0.2846(3) 0.83445(19) 0.6718(6) 0.0517(15) Uani d . 1
H H30 0.2893 0.8629 0.6237 0.062 Uiso calc R 1
C C31 0.2243(3) 0.82690(19) 0.7259(6) 0.0546(15) Uani d . 1
H H31 0.1885 0.8500 0.7147 0.065 Uiso calc R 1
C C32 0.2182(3) 0.7847(2) 0.7965(6) 0.0587(16) Uani d . 1
C C33 0.2704(3) 0.7508(2) 0.8147(7) 0.0763(19) Uani d . 1
H H33 0.2657 0.7225 0.8632 0.092 Uiso calc R 1
C C34 0.3297(3) 0.7589(2) 0.7611(7) 0.0689(18) Uani d . 1
H H34 0.3653 0.7357 0.7740 0.083 Uiso calc R 1
C C35 0.5305(3) 0.7454(2) 0.5154(6) 0.0590(16) Uani d . 1
H H35 0.5175 0.7154 0.5433 0.071 Uiso calc R 1
C C36 0.5869(3) 0.7465(2) 0.4408(6) 0.0554(15) Uani d . 1
C C37 0.6176(3) 0.7894(2) 0.4070(6) 0.0512(15) Uani d . 1
C C38 0.6743(3) 0.7866(2) 0.3343(6) 0.0590(16) Uani d . 1
C C39 0.6974(3) 0.7431(3) 0.2950(7) 0.0726(19) Uani d . 1
H H39 0.7342 0.7419 0.2459 0.087 Uiso calc R 1
C C40 0.6663(4) 0.7012(3) 0.3279(7) 0.082(2) Uani d . 1
H H40 0.6826 0.6720 0.3012 0.099 Uiso calc R 1
C C41 0.6117(3) 0.7024(2) 0.3992(7) 0.0727(19) Uani d . 1
H H41 0.5909 0.6740 0.4203 0.087 Uiso calc R 1
C C42 0.7613(3) 0.8289(2) 0.2383(8) 0.099(2) Uani d . 1
H H42A 0.7992 0.8097 0.2945 0.149 Uiso calc R 1
H H42B 0.7783 0.8610 0.2319 0.149 Uiso calc R 1
H H42C 0.7461 0.8157 0.1421 0.149 Uiso calc R 1
C C43 0.4510(3) 0.86868(17) 0.2621(6) 0.0517(15) Uani d . 1
C C44 0.4930(3) 0.87867(19) 0.1658(7) 0.0666(17) Uani d . 1
H H44 0.5425 0.8767 0.1969 0.080 Uiso calc R 1
C C45 0.4628(4) 0.8915(2) 0.0243(8) 0.084(2) Uani d . 1
H H45 0.4920 0.8991 -0.0389 0.101 Uiso calc R 1
C C46 0.3906(5) 0.8930(3) -0.0232(8) 0.101(3) Uani d . 1
H H46 0.3704 0.9014 -0.1193 0.121 Uiso calc R 1
C C47 0.3473(4) 0.8823(2) 0.0689(10) 0.091(2) Uani d . 1
H H47 0.2977 0.8828 0.0354 0.109 Uiso calc R 1
C C48 0.3776(3) 0.8707(2) 0.2124(8) 0.0718(18) Uani d . 1
H H48 0.3482 0.8641 0.2760 0.086 Uiso calc R 1
C C49 0.5474(3) 0.91054(18) 0.6191(6) 0.0481(14) Uani d . 1
C C50 0.5057(3) 0.9406(2) 0.6795(7) 0.080(2) Uani d . 1
H H50 0.4570 0.9343 0.6659 0.096 Uiso calc R 1
C C51 0.5347(5) 0.9802(3) 0.7605(8) 0.105(3) Uani d . 1
H H51 0.5057 0.9999 0.8016 0.126 Uiso calc R 1
C C52 0.6051(5) 0.9899(3) 0.7797(9) 0.108(3) Uani d . 1
H H52 0.6243 1.0167 0.8327 0.130 Uiso calc R 1
C C53 0.6480(4) 0.9606(3) 0.7221(8) 0.097(2) Uani d . 1
H H53 0.6966 0.9674 0.7363 0.117 Uiso calc R 1
C C54 0.6196(3) 0.9211(2) 0.6425(7) 0.0704(18) Uani d . 1
H H54 0.6493 0.9011 0.6039 0.084 Uiso calc R 1

loop_
_atom_site_aniso_label
_atom_site_aniso_U_11
_atom_site_aniso_U_22
_atom_site_aniso_U_33
_atom_site_aniso_U_12
_atom_site_aniso_U_13
_atom_site_aniso_U_23
Sn1 0.0419(2) 0.0469(2) 0.0478(2) -0.00302(17) 0.00702(17) 0.0001(2)
Sn2 0.0486(2) 0.0417(2) 0.0617(3) -0.00054(18) 0.01537(19) 0.0007(2)
Cl1 0.1256(16) 0.0735(13) 0.1236(16) 0.0273(10) 0.0628(13) 0.0444(12)
Cl2 0.0946(13) 0.0798(13) 0.1330(17) -0.0108(10) 0.0691(12) 0.0045(11)
N1 0.044(3) 0.047(3) 0.051(3) -0.004(2) 0.009(2) 0.002(2)
N2 0.056(3) 0.048(3) 0.063(3) -0.008(2) 0.012(3) 0.010(3)
N3 0.048(3) 0.037(3) 0.064(3) 0.003(2) 0.013(2) 0.007(2)
N4 0.049(3) 0.038(3) 0.079(4) 0.002(2) 0.019(3) 0.009(2)
O1 0.051(2) 0.053(2) 0.064(3) -0.0073(19) -0.0029(19) 0.013(2)
O2 0.043(2) 0.057(2) 0.053(2) -0.0029(17) 0.0003(19) 0.0101(19)
O3 0.063(3) 0.064(3) 0.079(3) -0.001(2) 0.008(2) 0.021(2)
O4 0.060(2) 0.040(2) 0.095(3) 0.0040(18) 0.037(2) 0.014(2)
O5 0.051(2) 0.046(2) 0.080(3) 0.0015(17) 0.022(2) -0.008(2)
O6 0.063(3) 0.083(3) 0.093(3) -0.001(2) 0.032(2) -0.012(3)
C1 0.044(3) 0.058(4) 0.046(4) -0.001(3) 0.016(3) 0.004(3)
C2 0.055(4) 0.048(4) 0.054(4) 0.001(3) 0.022(3) -0.001(3)
C3 0.068(4) 0.063(5) 0.083(5) 0.001(4) 0.011(4) 0.011(4)
C4 0.091(5) 0.045(4) 0.098(6) -0.005(4) 0.040(5) 0.014(4)
C5 0.074(5) 0.055(4) 0.079(5) 0.019(4) 0.033(4) 0.014(4)
C6 0.072(5) 0.075(5) 0.076(5) 0.020(4) 0.020(4) 0.015(4)
C7 0.067(4) 0.055(4) 0.066(4) 0.001(3) 0.013(4) 0.008(4)
C8 0.043(3) 0.051(4) 0.062(4) 0.001(3) 0.012(3) -0.008(3)
C9 0.044(3) 0.047(4) 0.039(3) 0.009(3) 0.006(3) -0.007(3)
C10 0.047(3) 0.055(4) 0.041(3) 0.008(3) 0.012(3) -0.002(3)
C11 0.051(4) 0.048(4) 0.046(4) 0.002(3) 0.010(3) 0.000(3)
C12 0.070(4) 0.066(5) 0.052(4) 0.020(4) 0.007(3) 0.004(3)
C13 0.053(4) 0.070(5) 0.069(5) 0.000(4) -0.003(3) -0.011(4)
C14 0.047(4) 0.062(4) 0.053(4) 0.003(3) -0.001(3) -0.006(3)
C15 0.076(5) 0.078(5) 0.113(6) 0.008(4) 0.024(4) 0.037(5)
C16 0.039(3) 0.044(4) 0.047(4) -0.004(2) 0.015(3) 0.000(3)
C17 0.085(5) 0.061(5) 0.043(4) 0.009(3) 0.000(3) -0.005(3)
C18 0.123(6) 0.058(5) 0.066(5) 0.024(4) 0.012(4) -0.002(4)
C19 0.102(5) 0.064(5) 0.060(5) -0.013(4) 0.018(4) -0.018(4)
C20 0.113(6) 0.080(6) 0.044(4) -0.005(4) 0.010(4) 0.005(4)
C21 0.077(4) 0.053(4) 0.056(4) 0.013(3) 0.004(3) -0.002(3)
C22 0.041(3) 0.055(4) 0.042(3) 0.004(3) 0.006(3) -0.007(3)
C23 0.075(5) 0.085(5) 0.082(5) 0.020(4) 0.024(4) 0.007(4)
C24 0.103(6) 0.111(7) 0.135(8) 0.053(5) 0.056(6) 0.013(6)
C25 0.067(5) 0.134(8) 0.105(7) 0.022(5) 0.034(5) -0.025(6)
C26 0.075(5) 0.124(7) 0.082(5) 0.004(5) 0.041(4) 0.010(5)
C27 0.056(4) 0.077(5) 0.073(5) 0.009(3) 0.021(3) 0.005(4)
C28 0.050(3) 0.042(4) 0.055(4) -0.007(3) 0.010(3) 0.000(3)
C29 0.044(3) 0.039(4) 0.050(4) -0.006(3) 0.006(3) 0.005(3)
C30 0.057(4) 0.044(4) 0.054(4) 0.002(3) 0.013(3) 0.014(3)
C31 0.057(4) 0.040(4) 0.068(4) 0.009(3) 0.019(3) -0.003(3)
C32 0.056(4) 0.055(4) 0.066(4) -0.006(3) 0.015(3) 0.000(3)
C33 0.084(5) 0.060(4) 0.094(5) -0.001(4) 0.039(4) 0.034(4)
C34 0.055(4) 0.060(4) 0.090(5) 0.008(3) 0.014(3) 0.033(4)
C35 0.058(4) 0.044(4) 0.071(4) 0.006(3) 0.006(3) 0.003(3)
C36 0.049(4) 0.056(4) 0.056(4) 0.009(3) 0.002(3) -0.008(3)
C37 0.040(3) 0.056(4) 0.050(4) 0.010(3) -0.004(3) -0.007(3)
C38 0.051(4) 0.055(5) 0.069(4) -0.001(3) 0.009(3) -0.014(3)
C39 0.063(4) 0.078(5) 0.075(5) 0.010(4) 0.013(3) -0.018(4)
C40 0.087(5) 0.065(5) 0.096(6) 0.019(4) 0.022(4) -0.024(4)
C41 0.073(4) 0.052(4) 0.089(5) 0.013(3) 0.008(4) -0.004(4)
C42 0.084(5) 0.108(6) 0.121(7) -0.001(4) 0.057(5) -0.006(5)
C43 0.055(4) 0.033(3) 0.065(4) -0.004(3) 0.010(3) -0.008(3)
C44 0.070(4) 0.059(4) 0.070(5) -0.006(3) 0.014(4) 0.002(4)
C45 0.112(6) 0.088(6) 0.053(5) 0.008(5) 0.019(4) 0.009(4)
C46 0.129(8) 0.094(6) 0.065(6) 0.010(6) -0.009(6) -0.008(5)
C47 0.070(5) 0.092(6) 0.092(6) -0.001(4) -0.023(5) -0.013(5)
C48 0.058(4) 0.066(5) 0.086(5) -0.006(3) 0.005(4) -0.008(4)
C49 0.052(4) 0.037(3) 0.055(4) 0.005(3) 0.012(3) 0.005(3)
C50 0.071(4) 0.075(5) 0.090(5) 0.004(4) 0.010(4) -0.027(4)
C51 0.117(7) 0.083(6) 0.109(7) 0.029(5) 0.012(5) -0.036(5)
C52 0.122(7) 0.063(6) 0.119(7) -0.002(5) -0.014(6) -0.032(5)
C53 0.078(5) 0.072(6) 0.130(7) -0.014(4) -0.003(5) -0.022(5)
C54 0.061(4) 0.057(4) 0.090(5) -0.003(3) 0.013(4) -0.010(4)

loop_
_atom_type_symbol
_atom_type_description
_atom_type_scat_dispersion_real
_atom_type_scat_dispersion_imag
_atom_type_scat_source
C C 0.0033 0.0016 'International Tables Vol C Tables 4.2.6.8 and 6.1.1.4'
H H 0.0000 0.0000 'International Tables Vol C Tables 4.2.6.8 and 6.1.1.4'
N N 0.0061 0.0033 'International Tables Vol C Tables 4.2.6.8 and 6.1.1.4'
O O 0.0106 0.0060 'International Tables Vol C Tables 4.2.6.8 and 6.1.1.4'
Sn Sn -0.6537 1.4246 'International Tables Vol C Tables 4.2.6.8 and 6.1.1.4'
Cl Cl 0.1484 0.1585 'International Tables Vol C Tables 4.2.6.8 and 6.1.1.4'

loop_
_geom_angle_atom_site_label_1
_geom_angle_atom_site_label_2
_geom_angle_atom_site_label_3
_geom_angle
O2 Sn1 C16 95.42(18)
O2 Sn1 C22 96.78(18)
C16 Sn1 C22 122.71(18)
O2 Sn1 O1 158.35(13)
C16 Sn1 O1 94.18(18)
C22 Sn1 O1 94.26(18)
O2 Sn1 N1 84.94(15)
C16 Sn1 N1 120.24(16)
C22 Sn1 N1 116.48(17)
O1 Sn1 N1 73.46(15)
O5 Sn2 C49 93.66(17)
O5 Sn2 C43 96.99(19)
C49 Sn2 C43 119.50(19)
O5 Sn2 O4 156.18(14)
C49 Sn2 O4 95.77(18)
C43 Sn2 O4 97.29(19)
O5 Sn2 N3 83.29(15)
C49 Sn2 N3 125.24(18)
C43 Sn2 N3 115.12(17)
O4 Sn2 N3 73.40(15)
C8 N1 N2 116.5(4)
C8 N1 Sn1 127.1(4)
N2 N1 Sn1 116.3(3)
C1 N2 N1 111.6(4)
C35 N3 N4 115.8(4)
C35 N3 Sn2 126.7(4)
N4 N3 Sn2 116.9(3)
C28 N4 N3 110.6(4)
C1 O1 Sn1 114.1(3)
C10 O2 Sn1 132.3(3)
C11 O3 C15 116.9(4)
C28 O4 Sn2 113.4(3)
C37 O5 Sn2 129.0(3)
C38 O6 C42 117.2(5)
N2 C1 O1 124.4(5)
N2 C1 C2 116.9(5)
O1 C1 C2 118.7(5)
C7 C2 C3 117.5(6)
C7 C2 C1 120.8(5)
C3 C2 C1 121.7(6)
C4 C3 C2 120.6(6)
C4 C3 H3 119.7
C2 C3 H3 119.7
C5 C4 C3 120.5(6)
C5 C4 H4 119.8
C3 C4 H4 119.8
C4 C5 C6 120.7(6)
C4 C5 Cl1 119.1(6)
C6 C5 Cl1 120.2(6)
C5 C6 C7 119.4(6)
C5 C6 H6 120.3
C7 C6 H6 120.3
C2 C7 C6 121.3(6)
C2 C7 H7 119.3
C6 C7 H7 119.3
N1 C8 C9 128.0(5)
N1 C8 H8 116.0
C9 C8 H8 116.0
C10 C9 C14 119.8(5)
C10 C9 C8 123.8(5)
C14 C9 C8 116.4(5)
O2 C10 C11 118.8(5)
O2 C10 C9 123.6(5)
C11 C10 C9 117.6(5)
C12 C11 O3 124.7(5)
C12 C11 C10 121.0(5)
O3 C11 C10 114.3(5)
C11 C12 C13 120.5(6)
C11 C12 H12 119.7
C13 C12 H12 119.7
C14 C13 C12 120.1(6)
C14 C13 H13 120.0
C12 C13 H13 120.0
C13 C14 C9 121.0(6)
C13 C14 H14 119.5
C9 C14 H14 119.5
O3 C15 H15A 109.5
O3 C15 H15B 109.5
H15A C15 H15B 109.5
O3 C15 H15C 109.5
H15A C15 H15C 109.5
H15B C15 H15C 109.5
C17 C16 C21 117.5(5)
C17 C16 Sn1 121.5(4)
C21 C16 Sn1 121.0(4)
C16 C17 C18 121.1(6)
C16 C17 H17 119.5
C18 C17 H17 119.5
C19 C18 C17 120.3(6)
C19 C18 H18 119.8
C17 C18 H18 119.8
C20 C19 C18 119.2(6)
C20 C19 H19 120.4
C18 C19 H19 120.4
C19 C20 C21 120.6(6)
C19 C20 H20 119.7
C21 C20 H20 119.7
C20 C21 C16 121.2(6)
C20 C21 H21 119.4
C16 C21 H21 119.4
C27 C22 C23 117.6(5)
C27 C22 Sn1 121.5(4)
C23 C22 Sn1 120.9(4)
C22 C23 C24 119.5(7)
C22 C23 H23 120.2
C24 C23 H23 120.2
C25 C24 C23 121.2(7)
C25 C24 H24 119.4
C23 C24 H24 119.4
C26 C25 C24 119.8(7)
C26 C25 H25 120.1
C24 C25 H25 120.1
C25 C26 C27 120.1(7)
C25 C26 H26 120.0
C27 C26 H26 120.0
C26 C27 C22 121.8(6)
C26 C27 H27 119.1
C22 C27 H27 119.1
N4 C28 O4 125.2(5)
N4 C28 C29 116.6(5)
O4 C28 C29 118.1(5)
C34 C29 C30 118.1(5)
C34 C29 C28 121.3(5)
C30 C29 C28 120.5(5)
C29 C30 C31 120.9(5)
C29 C30 H30 119.5
C31 C30 H30 119.5
C32 C31 C30 118.7(5)
C32 C31 H31 120.6
C30 C31 H31 120.6
C33 C32 C31 121.3(5)
C33 C32 Cl2 119.1(5)
C31 C32 Cl2 119.6(5)
C32 C33 C34 119.2(6)
C32 C33 H33 120.4
C34 C33 H33 120.4
C33 C34 C29 121.7(5)
C33 C34 H34 119.1
C29 C34 H34 119.1
N3 C35 C36 127.3(5)
N3 C35 H35 116.4
C36 C35 H35 116.4
C37 C36 C41 119.9(6)
C37 C36 C35 122.5(5)
C41 C36 C35 117.6(6)
O5 C37 C36 123.8(5)
O5 C37 C38 118.1(5)
C36 C37 C38 118.0(5)
O6 C38 C39 124.7(6)
O6 C38 C37 114.5(5)
C39 C38 C37 120.8(6)
C38 C39 C40 120.5(6)
C38 C39 H39 119.7
C40 C39 H39 119.7
C41 C40 C39 120.6(6)
C41 C40 H40 119.7
C39 C40 H40 119.7
C40 C41 C36 120.1(6)
C40 C41 H41 119.9
C36 C41 H41 119.9
O6 C42 H42A 109.5
O6 C42 H42B 109.5
H42A C42 H42B 109.5
O6 C42 H42C 109.5
H42A C42 H42C 109.5
H42B C42 H42C 109.5
C44 C43 C48 118.4(6)
C44 C43 Sn2 118.5(4)
C48 C43 Sn2 123.0(5)
C43 C44 C45 120.9(6)
C43 C44 H44 119.5
C45 C44 H44 119.5
C46 C45 C44 120.0(7)
C46 C45 H45 120.0
C44 C45 H45 120.0
C45 C46 C47 120.5(7)
C45 C46 H46 119.7
C47 C46 H46 119.7
C46 C47 C48 119.5(7)
C46 C47 H47 120.2
C48 C47 H47 120.2
C43 C48 C47 120.6(7)
C43 C48 H48 119.7
C47 C48 H48 119.7
C50 C49 C54 117.4(5)
C50 C49 Sn2 121.0(4)
C54 C49 Sn2 121.3(4)
C49 C50 C51 121.3(6)
C49 C50 H50 119.3
C51 C50 H50 119.3
C52 C51 C50 119.9(7)
C52 C51 H51 120.1
C50 C51 H51 120.1
C51 C52 C53 120.3(7)
C51 C52 H52 119.8
C53 C52 H52 119.8
C52 C53 C54 120.0(7)
C52 C53 H53 120.0
C54 C53 H53 120.0
C53 C54 C49 121.0(6)
C53 C54 H54 119.5
C49 C54 H54 119.5

loop_
_geom_bond_atom_site_label_1
_geom_bond_atom_site_label_2
_geom_bond_distance
Sn1 O2 2.067(3)
Sn1 C16 2.097(5)
Sn1 C22 2.107(5)
Sn1 O1 2.133(3)
Sn1 N1 2.149(4)
Sn2 O5 2.065(3)
Sn2 C49 2.097(5)
Sn2 C43 2.119(6)
Sn2 O4 2.129(3)
Sn2 N3 2.141(4)
Cl1 C5 1.733(6)
Cl2 C32 1.739(6)
N1 C8 1.299(6)
N1 N2 1.395(5)
N2 C1 1.301(6)
N3 C35 1.296(6)
N3 N4 1.395(5)
N4 C28 1.297(6)
O1 C1 1.303(6)
O2 C10 1.330(5)
O3 C11 1.377(6)
O3 C15 1.421(6)
O4 C28 1.307(6)
O5 C37 1.321(6)
O6 C38 1.358(6)
O6 C42 1.439(6)
C1 C2 1.469(7)
C2 C7 1.377(7)
C2 C3 1.400(7)
C3 C4 1.368(7)
C3 H3 0.9300
C4 C5 1.355(8)
C4 H4 0.9300
C5 C6 1.363(8)
C6 C7 1.383(7)
C6 H6 0.9300
C7 H7 0.9300
C8 C9 1.419(7)
C8 H8 0.9300
C9 C10 1.408(7)
C9 C14 1.409(6)
C10 C11 1.398(7)
C11 C12 1.374(7)
C12 C13 1.389(7)
C12 H12 0.9300
C13 C14 1.335(7)
C13 H13 0.9300
C14 H14 0.9300
C15 H15A 0.9600
C15 H15B 0.9600
C15 H15C 0.9600
C16 C17 1.358(7)
C16 C21 1.385(7)
C17 C18 1.385(7)
C17 H17 0.9300
C18 C19 1.361(8)
C18 H18 0.9300
C19 C20 1.355(8)
C19 H19 0.9300
C20 C21 1.364(8)
C20 H20 0.9300
C21 H21 0.9300
C22 C27 1.372(7)
C22 C23 1.379(7)
C23 C24 1.387(8)
C23 H23 0.9300
C24 C25 1.347(9)
C24 H24 0.9300
C25 C26 1.343(9)
C25 H25 0.9300
C26 C27 1.370(8)
C26 H26 0.9300
C27 H27 0.9300
C28 C29 1.477(7)
C29 C34 1.375(7)
C29 C30 1.382(6)
C30 C31 1.383(7)
C30 H30 0.9300
C31 C32 1.372(7)
C31 H31 0.9300
C32 C33 1.361(7)
C33 C34 1.364(7)
C33 H33 0.9300
C34 H34 0.9300
C35 C36 1.418(7)
C35 H35 0.9300
C36 C37 1.406(7)
C36 C41 1.410(7)
C37 C38 1.413(7)
C38 C39 1.373(7)
C39 C40 1.382(8)
C39 H39 0.9300
C40 C41 1.367(8)
C40 H40 0.9300
C41 H41 0.9300
C42 H42A 0.9600
C42 H42B 0.9600
C42 H42C 0.9600
C43 C44 1.373(7)
C43 C48 1.379(7)
C44 C45 1.374(8)
C44 H44 0.9300
C45 C46 1.355(9)
C45 H45 0.9300
C46 C47 1.365(9)
C46 H46 0.9300
C47 C48 1.383(9)
C47 H47 0.9300
C48 H48 0.9300
C49 C50 1.371(7)
C49 C54 1.382(7)
C50 C51 1.386(8)
C50 H50 0.9300
C51 C52 1.347(9)
C51 H51 0.9300
C52 C53 1.360(9)
C52 H52 0.9300
C53 C54 1.377(8)
C53 H53 0.9300
C54 H54 0.9300
